data_7130180
loop_
_publ_author_name
'Batabyal, Monojit'
'Jain, Saket'
'Upadhyay, Aditya'
'Raju, Saravanan'
'Kumar, Sangit'

_publ_section_title
;
 A base-free copper-assisted synthesis of C2-symmetric spirotelluranes and
 biaryls based on divergent stoichiometry of Na2Te
;
_journal_name_full 'Chemical Communications'
_journal_paper_doi 10.1039/D2CC02181A
_journal_year 2022
_chemical_formula_moiety 'C28 H24 N2 O2'
_chemical_formula_sum 'C28 H24 N2 O2'
_chemical_formula_weight 420.49
_space_group_crystal_system monoclinic
_space_group_IT_number 15
_space_group_name_Hall '-C 2yc'
_space_group_name_H-M_alt 'C 1 2/c 1'
_atom_sites_solution_hydrogens mixed
_audit_creation_method SHELXL-2018/3
_audit_update_record
;
2022-05-16 deposited with the CCDC.	2022-05-23 downloaded from the CCDC.
;
_cell_angle_alpha 90
_cell_angle_beta 97.164(9)
_cell_angle_gamma 90
_cell_formula_units_Z 8
_cell_length_a 29.849(6)
_cell_length_b 8.7958(18)
_cell_length_c 17.216(4)
_cell_measurement_reflns_used 1745
_cell_measurement_temperature 140(2)
_cell_measurement_theta_max 19.16
_cell_measurement_theta_min 2.42
_cell_volume 4484.7(17)
_computing_cell_refinement 'Bruker SAINT'
_computing_data_collection 'Bruker APEX2'
_computing_data_reduction 'Bruker SAINT'
_computing_molecular_graphics 'Bruker SHELXTL'
_computing_publication_material 'Bruker SHELXTL'
_computing_structure_refinement 'SHELXL-2018/3 (Sheldrick, 2018)'
_computing_structure_solution 'SHELXT 2018/2 (Sheldrick, 2018)'
_diffrn_ambient_temperature 140(2)
_diffrn_measured_fraction_theta_full 0.997
_diffrn_measured_fraction_theta_max 0.997
_diffrn_measurement_device_type 'Bruker APEX-II CCD'
_diffrn_measurement_method '\f and \w scans'
_diffrn_radiation_type MoK\a
_diffrn_radiation_wavelength 0.71073
_diffrn_reflns_av_R_equivalents 0.1975
_diffrn_reflns_av_unetI/netI 0.1252
_diffrn_reflns_Laue_measured_fraction_full 0.997
_diffrn_reflns_Laue_measured_fraction_max 0.997
_diffrn_reflns_limit_h_max 35
_diffrn_reflns_limit_h_min -34
_diffrn_reflns_limit_k_max 10
_diffrn_reflns_limit_k_min -10
_diffrn_reflns_limit_l_max 20
_diffrn_reflns_limit_l_min -20
_diffrn_reflns_number 29653
_diffrn_reflns_point_group_measured_fraction_full 0.997
_diffrn_reflns_point_group_measured_fraction_max 0.997
_diffrn_reflns_theta_full 25.025
_diffrn_reflns_theta_max 25.025
_diffrn_reflns_theta_min 2.415
_exptl_absorpt_coefficient_mu 0.079
_exptl_absorpt_correction_type none
_exptl_crystal_colour colourless
_exptl_crystal_density_diffrn 1.246
_exptl_crystal_description needle
_exptl_crystal_F_000 1776
_exptl_crystal_size_max 0.051
_exptl_crystal_size_mid 0.021
_exptl_crystal_size_min 0.021
_refine_diff_density_max 0.202
_refine_diff_density_min -0.202
_refine_diff_density_rms 0.047
_refine_ls_extinction_method none
_refine_ls_goodness_of_fit_ref 0.991
_refine_ls_hydrogen_treatment mixed
_refine_ls_matrix_type full
_refine_ls_number_parameters 291
_refine_ls_number_reflns 3961
_refine_ls_number_restraints 0
_refine_ls_restrained_S_all 0.991
_refine_ls_R_factor_all 0.1565
_refine_ls_R_factor_gt 0.0618
_refine_ls_shift/su_max 0.000
_refine_ls_shift/su_mean 0.000
_refine_ls_structure_factor_coef Fsqd
_refine_ls_weighting_details 'w=1/[\s^2^(Fo^2^)+(0.0432P)^2^+2.6879P] where P=(Fo^2^+2Fc^2^)/3'
_refine_ls_weighting_scheme calc
_refine_ls_wR_factor_gt 0.1169
_refine_ls_wR_factor_ref 0.1573
_reflns_Friedel_coverage 0.000
_reflns_number_gt 1917
_reflns_number_total 3961
_reflns_threshold_expression 'I > 2\s(I)'
_cod_data_source_file d2cc02181a2.cif
_cod_data_source_block 2t
_cod_original_cell_volume 4484.6(16)
_cod_original_sg_symbol_H-M 'C 2/c'
_cod_database_code 7130180
_shelx_shelxl_version_number 2018/3
_shelx_space_group_comment
;
The symmetry employed for this shelxl refinement is uniquely defined
by the following loop, which should always be used as a source of
symmetry information in preference to the above space-group names.
They are only intended as comments.
;

loop_
_space_group_symop_operation_xyz
'x, y, z'
'-x, y, -z+1/2'
'x+1/2, y+1/2, z'
'-x+1/2, y+1/2, -z+1/2'
'-x, -y, -z'
'x, -y, z-1/2'
'-x+1/2, -y+1/2, -z'
'x+1/2, -y+1/2, z-1/2'

loop_
_atom_site_label
_atom_site_type_symbol
_atom_site_fract_x
_atom_site_fract_y
_atom_site_fract_z
_atom_site_U_iso_or_equiv
_atom_site_adp_type
_atom_site_occupancy
_atom_site_site_symmetry_order
_atom_site_calc_flag
_atom_site_refinement_flags_posn
_atom_site_refinement_flags_adp
_atom_site_refinement_flags_occupancy
_atom_site_disorder_assembly
_atom_site_disorder_group
O1 O 0.36547(8) 0.2380(3) 0.72626(13) 0.0451(7) Uani 1 1 d . . . . .
O1A O 0.37984(8) 0.4787(3) 0.98024(14) 0.0490(7) Uani 1 1 d . . . . .
N1 N 0.36353(9) 0.3088(3) 0.59886(16) 0.0359(7) Uani 1 1 d . . . . .
H1 H 0.367389 0.385621 0.567593 0.043 Uiso 1 1 calc R U . . .
N1A N 0.39989(10) 0.3430(3) 0.87688(19) 0.0401(8) Uani 1 1 d . . . . .
C7 C 0.37267(11) 0.3334(4) 0.6762(2) 0.0361(9) Uani 1 1 d . . . . .
C8 C 0.34814(12) 0.1691(4) 0.5631(2) 0.0362(9) Uani 1 1 d . . . . .
C1 C 0.37550(11) 0.5802(4) 0.75230(19) 0.0348(9) Uani 1 1 d . . . . .
C1A C 0.33194(11) 0.5442(4) 0.7843(2) 0.0352(9) Uani 1 1 d . . . . .
C7A C 0.37261(12) 0.4380(4) 0.9110(2) 0.0385(9) Uani 1 1 d . . . . .
C2 C 0.39654(11) 0.7202(4) 0.77251(19) 0.0383(9) Uani 1 1 d . . . . .
C6A C 0.33105(11) 0.4865(4) 0.8597(2) 0.0367(9) Uani 1 1 d . . . . .
C6 C 0.39331(11) 0.4851(4) 0.69784(19) 0.0349(9) Uani 1 1 d . . . . .
C3 C 0.43509(11) 0.7603(4) 0.73900(19) 0.0431(10) Uani 1 1 d . . . . .
H3 H 0.449712 0.854144 0.752898 0.052 Uiso 1 1 calc R U . . .
C8B C 0.4413(5) 0.2826(14) 0.9066(7) 0.0411(12) Uani 0.61(5) 1 d G . P A 2
C13B C 0.4609(5) 0.2952(16) 0.9840(6) 0.060(3) Uani 0.484(14) 1 d G . P A 2
H13B H 0.445265 0.346535 1.021106 0.072 Uiso 0.484(14) 1 calc R U P A 2
C12B C 0.5032(5) 0.233(2) 1.0070(8) 0.062(3) Uani 0.484(14) 1 d G . P A 2
H12B H 0.516562 0.241411 1.059914 0.074 Uiso 0.484(14) 1 calc R U P A 2
C11B C 0.5260(5) 0.158(2) 0.9528(12) 0.062(2) Uani 0.484(14) 1 d G . P A 2
H11B H 0.554959 0.115015 0.968510 0.074 Uiso 0.484(14) 1 calc R U P A 2
C10B C 0.5065(7) 0.1451(19) 0.8754(11) 0.060(3) Uani 0.484(14) 1 d G . P A 2
H10B H 0.522059 0.093743 0.838297 0.072 Uiso 0.484(14) 1 calc R U P A 2
C9B C 0.4641(7) 0.2075(17) 0.8524(7) 0.049(3) Uani 0.484(14) 1 d G . P A 2
H9B H 0.450762 0.198865 0.799488 0.059 Uiso 0.484(14) 1 calc R U P A 2
C9 C 0.36727(12) 0.0306(4) 0.5879(2) 0.0449(10) Uani 1 1 d . . . . .
H9 H 0.389153 0.025106 0.632918 0.054 Uiso 1 1 calc R U . . .
C5 C 0.43172(11) 0.5282(4) 0.66514(19) 0.0425(10) Uani 1 1 d . . . . .
H5 H 0.443714 0.463380 0.628719 0.051 Uiso 1 1 calc R U . . .
C4 C 0.45239(12) 0.6655(4) 0.6857(2) 0.0483(10) Uani 1 1 d . . . . .
H4 H 0.478565 0.694947 0.663300 0.058 Uiso 1 1 calc R U . . .
C2A C 0.29150(12) 0.5895(4) 0.7391(2) 0.0425(10) Uani 1 1 d . . . . .
C5A C 0.28984(12) 0.4795(4) 0.8909(2) 0.0448(10) Uani 1 1 d . . . . .
H5A H 0.289115 0.443177 0.942714 0.054 Uiso 1 1 calc R U . . .
C13 C 0.31554(13) 0.1757(4) 0.4992(2) 0.0470(10) Uani 1 1 d . . . . .
H13 H 0.302367 0.270584 0.483003 0.056 Uiso 1 1 calc R U . . .
C3A C 0.25115(12) 0.5788(4) 0.7720(3) 0.0495(11) Uani 1 1 d . . . . .
H3A H 0.223688 0.609132 0.742123 0.059 Uiso 1 1 calc R U . . .
C14 C 0.37783(13) 0.8302(4) 0.8275(2) 0.0525(11) Uani 1 1 d . . . . .
H14A H 0.346690 0.856515 0.806967 0.079 Uiso 1 1 calc R U . . .
H14B H 0.396337 0.922558 0.832132 0.079 Uiso 1 1 calc R U . . .
H14C H 0.378298 0.783030 0.879185 0.079 Uiso 1 1 calc R U . . .
C4A C 0.25051(13) 0.5251(4) 0.8469(3) 0.0513(11) Uani 1 1 d . . . . .
H4A H 0.222732 0.519473 0.868373 0.062 Uiso 1 1 calc R U . . .
C10 C 0.35371(15) -0.1000(4) 0.5456(3) 0.0576(12) Uani 1 1 d . . . . .
H10 H 0.367075 -0.195002 0.561089 0.069 Uiso 1 1 calc R U . . .
C11 C 0.32131(16) -0.0928(5) 0.4818(3) 0.0566(12) Uani 1 1 d . . . . .
H11 H 0.312293 -0.182936 0.453689 0.068 Uiso 1 1 calc R U . . .
C12 C 0.30176(15) 0.0440(5) 0.4584(2) 0.0579(12) Uani 1 1 d . . . . .
H12 H 0.279041 0.048478 0.414555 0.070 Uiso 1 1 calc R U . . .
C14A C 0.29205(13) 0.6550(4) 0.6589(2) 0.0574(11) Uani 1 1 d . . . . .
H14D H 0.312498 0.742565 0.661875 0.086 Uiso 1 1 calc R U . . .
H14E H 0.261513 0.687679 0.638122 0.086 Uiso 1 1 calc R U . . .
H14F H 0.302501 0.577671 0.624390 0.086 Uiso 1 1 calc R U . . .
C8A C 0.4452(5) 0.2917(15) 0.9068(8) 0.0411(12) Uani 0.39(5) 1 d G . P A 1
C13A C 0.4701(5) 0.3516(15) 0.9733(7) 0.060(3) Uani 0.516(14) 1 d G . P A 1
H13A H 0.458361 0.433540 1.000480 0.072 Uiso 0.516(14) 1 calc R U P A 1
C12A C 0.5123(5) 0.2917(19) 1.0001(8) 0.062(3) Uani 0.516(14) 1 d G . P A 1
H12A H 0.529406 0.332675 1.045540 0.074 Uiso 0.516(14) 1 calc R U P A 1
C11A C 0.5296(5) 0.1719(18) 0.9603(12) 0.062(2) Uani 0.516(14) 1 d G . P A 1
H11A H 0.558423 0.130954 0.978594 0.074 Uiso 0.516(14) 1 calc R U P A 1
C10A C 0.5046(6) 0.1120(15) 0.8938(11) 0.060(3) Uani 0.516(14) 1 d G . P A 1
H10A H 0.516395 0.030096 0.866589 0.072 Uiso 0.516(14) 1 calc R U P A 1
C9A C 0.4624(6) 0.1719(16) 0.8670(8) 0.049(3) Uani 0.516(14) 1 d G . P A 1
H9A H 0.445349 0.130959 0.821529 0.059 Uiso 0.516(14) 1 calc R U P A 1
H1A H 0.3857(12) 0.303(4) 0.826(2) 0.067(13) Uiso 1 1 d . . . . .

loop_
_atom_site_aniso_label
_atom_site_aniso_U_11
_atom_site_aniso_U_22
_atom_site_aniso_U_33
_atom_site_aniso_U_23
_atom_site_aniso_U_13
_atom_site_aniso_U_12
O1 0.0620(17) 0.0385(15) 0.0371(15) 0.0081(13) 0.0149(13) -0.0012(12)
O1A 0.0606(18) 0.0532(17) 0.0349(16) -0.0021(13) 0.0120(14) 0.0139(13)
N1 0.0469(18) 0.0309(17) 0.0311(18) -0.0010(14) 0.0097(15) -0.0075(14)
N1A 0.048(2) 0.0402(18) 0.034(2) 0.0049(16) 0.0126(17) 0.0140(16)
C7 0.038(2) 0.038(2) 0.034(2) 0.0033(19) 0.0120(18) 0.0009(17)
C8 0.041(2) 0.039(2) 0.032(2) -0.0002(18) 0.0166(19) -0.0053(18)
C1 0.035(2) 0.040(2) 0.029(2) 0.0073(17) 0.0030(17) 0.0009(17)
C1A 0.035(2) 0.0275(19) 0.044(2) 0.0032(17) 0.0076(18) 0.0044(16)
C7A 0.048(2) 0.037(2) 0.033(2) 0.0032(18) 0.015(2) 0.0037(17)
C2 0.035(2) 0.044(2) 0.034(2) 0.0025(18) 0.0006(17) 0.0015(17)
C6A 0.041(2) 0.034(2) 0.037(2) 0.0019(18) 0.0091(18) 0.0031(17)
C6 0.037(2) 0.040(2) 0.027(2) 0.0042(17) 0.0013(17) -0.0048(17)
C3 0.039(2) 0.051(2) 0.038(2) -0.0022(19) 0.0023(19) -0.0151(18)
C8B 0.041(3) 0.045(3) 0.040(2) 0.008(2) 0.016(2) 0.005(2)
C13B 0.058(6) 0.095(9) 0.029(4) 0.014(5) 0.018(3) 0.030(6)
C12B 0.056(6) 0.099(11) 0.032(3) 0.021(5) 0.014(4) 0.016(6)
C11B 0.044(3) 0.074(4) 0.071(5) 0.021(4) 0.018(3) 0.021(3)
C10B 0.045(3) 0.046(6) 0.090(8) -0.002(6) 0.019(4) 0.010(4)
C9B 0.046(3) 0.034(6) 0.069(5) -0.010(4) 0.014(4) -0.001(4)
C9 0.038(2) 0.038(2) 0.062(3) 0.003(2) 0.017(2) 0.0014(18)
C5 0.037(2) 0.065(3) 0.026(2) -0.0053(19) 0.0062(17) -0.0057(19)
C4 0.038(2) 0.071(3) 0.036(2) -0.009(2) 0.0049(19) -0.023(2)
C2A 0.037(2) 0.035(2) 0.055(3) 0.0020(19) 0.005(2) 0.0025(17)
C5A 0.049(3) 0.036(2) 0.053(3) -0.0014(19) 0.020(2) -0.0029(19)
C13 0.062(3) 0.039(2) 0.041(2) -0.001(2) 0.008(2) -0.006(2)
C3A 0.036(2) 0.040(2) 0.072(3) 0.002(2) 0.002(2) 0.0030(17)
C14 0.053(3) 0.043(2) 0.063(3) -0.008(2) 0.015(2) -0.0025(19)
C4A 0.042(2) 0.042(2) 0.073(3) -0.011(2) 0.021(2) -0.0045(19)
C10 0.059(3) 0.035(2) 0.084(4) 0.000(2) 0.031(3) 0.000(2)
C11 0.072(3) 0.042(3) 0.059(3) -0.016(2) 0.020(3) -0.009(2)
C12 0.080(3) 0.051(3) 0.042(3) -0.005(2) 0.004(2) -0.013(2)
C14A 0.045(2) 0.060(3) 0.065(3) 0.021(2) -0.005(2) 0.005(2)
C8A 0.041(3) 0.045(3) 0.040(2) 0.008(2) 0.016(2) 0.005(2)
C13A 0.058(6) 0.095(9) 0.029(4) 0.014(5) 0.018(3) 0.030(6)
C12A 0.056(6) 0.099(11) 0.032(3) 0.021(5) 0.014(4) 0.016(6)
C11A 0.044(3) 0.074(4) 0.071(5) 0.021(4) 0.018(3) 0.021(3)
C10A 0.045(3) 0.046(6) 0.090(8) -0.002(6) 0.019(4) 0.010(4)
C9A 0.046(3) 0.034(6) 0.069(5) -0.010(4) 0.014(4) -0.001(4)

loop_
_atom_type_symbol
_atom_type_description
_atom_type_scat_dispersion_real
_atom_type_scat_dispersion_imag
_atom_type_scat_source
C C 0.0033 0.0016 'International Tables Vol C Tables 4.2.6.8 and 6.1.1.4'
H H 0.0000 0.0000 'International Tables Vol C Tables 4.2.6.8 and 6.1.1.4'
N N 0.0061 0.0033 'International Tables Vol C Tables 4.2.6.8 and 6.1.1.4'
O O 0.0106 0.0060 'International Tables Vol C Tables 4.2.6.8 and 6.1.1.4'

loop_
_geom_angle_atom_site_label_1
_geom_angle_atom_site_label_2
_geom_angle_atom_site_label_3
_geom_angle
_geom_angle_site_symmetry_1
_geom_angle_site_symmetry_3
_geom_angle_publ_flag
C7 N1 C8 125.6(3) . . ?
C7 N1 H1 117.2 . . ?
C8 N1 H1 117.2 . . ?
C7A N1A C8B 129.5(6) . . ?
C7A N1A C8A 128.4(6) . . ?
C7A N1A H1A 113(2) . . ?
C8B N1A H1A 117(2) . . ?
C8A N1A H1A 119(2) . . ?
O1 C7 N1 123.3(3) . . ?
O1 C7 C6 122.1(3) . . ?
N1 C7 C6 114.6(3) . . ?
C13 C8 C9 120.3(4) . . ?
C13 C8 N1 117.9(3) . . ?
C9 C8 N1 121.7(4) . . ?
C6 C1 C2 119.4(3) . . ?
C6 C1 C1A 122.2(3) . . ?
C2 C1 C1A 118.2(3) . . ?
C6A C1A C2A 120.1(3) . . ?
C6A C1A C1 122.2(3) . . ?
C2A C1A C1 117.2(3) . . ?
O1A C7A N1A 123.7(4) . . ?
O1A C7A C6A 121.3(3) . . ?
N1A C7A C6A 114.9(3) . . ?
C3 C2 C1 119.0(3) . . ?
C3 C2 C14 119.1(3) . . ?
C1 C2 C14 121.9(3) . . ?
C1A C6A C5A 119.4(3) . . ?
C1A C6A C7A 122.9(3) . . ?
C5A C6A C7A 117.7(3) . . ?
C5 C6 C1 120.4(3) . . ?
C5 C6 C7 118.5(3) . . ?
C1 C6 C7 121.1(3) . . ?
C4 C3 C2 121.0(3) . . ?
C4 C3 H3 119.5 . . ?
C2 C3 H3 119.5 . . ?
C13B C8B C9B 120.0 . . ?
C13B C8B N1A 124.9(8) . . ?
C9B C8B N1A 115.0(9) . . ?
C8B C13B C12B 120.0 . . ?
C8B C13B H13B 120.0 . . ?
C12B C13B H13B 120.0 . . ?
C13B C12B C11B 120.0 . . ?
C13B C12B H12B 120.0 . . ?
C11B C12B H12B 120.0 . . ?
C10B C11B C12B 120.0 . . ?
C10B C11B H11B 120.0 . . ?
C12B C11B H11B 120.0 . . ?
C11B C10B C9B 120.0 . . ?
C11B C10B H10B 120.0 . . ?
C9B C10B H10B 120.0 . . ?
C10B C9B C8B 120.0 . . ?
C10B C9B H9B 120.0 . . ?
C8B C9B H9B 120.0 . . ?
C10 C9 C8 118.7(4) . . ?
C10 C9 H9 120.7 . . ?
C8 C9 H9 120.7 . . ?
C4 C5 C6 119.9(3) . . ?
C4 C5 H5 120.1 . . ?
C6 C5 H5 120.1 . . ?
C5 C4 C3 120.3(3) . . ?
C5 C4 H4 119.8 . . ?
C3 C4 H4 119.8 . . ?
C3A C2A C1A 118.7(3) . . ?
C3A C2A C14A 120.6(3) . . ?
C1A C2A C14A 120.7(3) . . ?
C4A C5A C6A 120.4(4) . . ?
C4A C5A H5A 119.8 . . ?
C6A C5A H5A 119.8 . . ?
C8 C13 C12 120.3(4) . . ?
C8 C13 H13 119.8 . . ?
C12 C13 H13 119.8 . . ?
C4A C3A C2A 121.1(4) . . ?
C4A C3A H3A 119.5 . . ?
C2A C3A H3A 119.5 . . ?
C2 C14 H14A 109.5 . . ?
C2 C14 H14B 109.5 . . ?
H14A C14 H14B 109.5 . . ?
C2 C14 H14C 109.5 . . ?
H14A C14 H14C 109.5 . . ?
H14B C14 H14C 109.5 . . ?
C3A C4A C5A 120.4(3) . . ?
C3A C4A H4A 119.8 . . ?
C5A C4A H4A 119.8 . . ?
C11 C10 C9 120.7(4) . . ?
C11 C10 H10 119.6 . . ?
C9 C10 H10 119.6 . . ?
C10 C11 C12 120.4(4) . . ?
C10 C11 H11 119.8 . . ?
C12 C11 H11 119.8 . . ?
C11 C12 C13 119.5(4) . . ?
C11 C12 H12 120.3 . . ?
C13 C12 H12 120.3 . . ?
C2A C14A H14D 109.5 . . ?
C2A C14A H14E 109.5 . . ?
H14D C14A H14E 109.5 . . ?
C2A C14A H14F 109.5 . . ?
H14D C14A H14F 109.5 . . ?
H14E C14A H14F 109.5 . . ?
C13A C8A C9A 120.0 . . ?
C13A C8A N1A 123.5(9) . . ?
C9A C8A N1A 116.4(9) . . ?
C12A C13A C8A 120.0 . . ?
C12A C13A H13A 120.0 . . ?
C8A C13A H13A 120.0 . . ?
C11A C12A C13A 120.0 . . ?
C11A C12A H12A 120.0 . . ?
C13A C12A H12A 120.0 . . ?
C12A C11A C10A 120.0 . . ?
C12A C11A H11A 120.0 . . ?
C10A C11A H11A 120.0 . . ?
C11A C10A C9A 120.0 . . ?
C11A C10A H10A 120.0 . . ?
C9A C10A H10A 120.0 . . ?
C10A C9A C8A 120.0 . . ?
C10A C9A H9A 120.0 . . ?
C8A C9A H9A 120.0 . . ?

loop_
_geom_bond_atom_site_label_1
_geom_bond_atom_site_label_2
_geom_bond_distance
_geom_bond_site_symmetry_2
_geom_bond_publ_flag
O1 C7 1.240(4) . ?
O1A C7A 1.237(4) . ?
N1 C7 1.343(4) . ?
N1 C8 1.425(4) . ?
N1 H1 0.8800 . ?
N1A C7A 1.351(4) . ?
N1A C8B 1.384(14) . ?
N1A C8A 1.457(15) . ?
N1A H1A 0.99(4) . ?
C7 C6 1.497(5) . ?
C8 C13 1.375(5) . ?
C8 C9 1.390(5) . ?
C1 C6 1.409(4) . ?
C1 C2 1.406(5) . ?
C1 C1A 1.507(4) . ?
C1A C6A 1.398(4) . ?
C1A C2A 1.409(5) . ?
C7A C6A 1.492(5) . ?
C2 C3 1.396(4) . ?
C2 C14 1.509(4) . ?
C6A C5A 1.403(4) . ?
C6 C5 1.391(4) . ?
C3 C4 1.386(5) . ?
C3 H3 0.9500 . ?
C8B C13B 1.3900 . ?
C8B C9B 1.3900 . ?
C13B C12B 1.3900 . ?
C13B H13B 0.9500 . ?
C12B C11B 1.3900 . ?
C12B H12B 0.9500 . ?
C11B C10B 1.3900 . ?
C11B H11B 0.9500 . ?
C10B C9B 1.3900 . ?
C10B H10B 0.9500 . ?
C9B H9B 0.9500 . ?
C9 C10 1.393(5) . ?
C9 H9 0.9500 . ?
C5 C4 1.382(5) . ?
C5 H5 0.9500 . ?
C4 H4 0.9500 . ?
C2A C3A 1.396(4) . ?
C2A C14A 1.498(5) . ?
C5A C4A 1.375(5) . ?
C5A H5A 0.9500 . ?
C13 C12 1.391(5) . ?
C13 H13 0.9500 . ?
C3A C4A 1.376(5) . ?
C3A H3A 0.9500 . ?
C14 H14A 0.9800 . ?
C14 H14B 0.9800 . ?
C14 H14C 0.9800 . ?
C4A H4A 0.9500 . ?
C10 C11 1.371(6) . ?
C10 H10 0.9500 . ?
C11 C12 1.376(5) . ?
C11 H11 0.9500 . ?
C12 H12 0.9500 . ?
C14A H14D 0.9800 . ?
C14A H14E 0.9800 . ?
C14A H14F 0.9800 . ?
C8A C13A 1.3900 . ?
C8A C9A 1.3900 . ?
C13A C12A 1.3900 . ?
C13A H13A 0.9500 . ?
C12A C11A 1.3900 . ?
C12A H12A 0.9500 . ?
C11A C10A 1.3900 . ?
C11A H11A 0.9500 . ?
C10A C9A 1.3900 . ?
C10A H10A 0.9500 . ?
C9A H9A 0.9500 . ?

loop_
_geom_hbond_atom_site_label_D
_geom_hbond_atom_site_label_H
_geom_hbond_atom_site_label_A
_geom_hbond_distance_DH
_geom_hbond_distance_HA
_geom_hbond_distance_DA
_geom_hbond_angle_DHA
_geom_hbond_site_symmetry_A
_geom_hbond_publ_flag
N1 H1 O1A 0.88 1.99 2.855(3) 166.7 6_565 yes
C13B^b H13B^b O1A 0.95 2.31 2.901(15) 120.1 . yes
C13A^a H13A^a O1A 0.95 2.36 2.934(14) 118.5 . yes
N1A H1A O1 0.99(4) 1.84(4) 2.823(4) 173(3) . yes

loop_
_geom_torsion_atom_site_label_1
_geom_torsion_atom_site_label_2
_geom_torsion_atom_site_label_3
_geom_torsion_atom_site_label_4
_geom_torsion
_geom_torsion_site_symmetry_1
_geom_torsion_site_symmetry_2
_geom_torsion_site_symmetry_3
_geom_torsion_site_symmetry_4
_geom_torsion_publ_flag
C8 N1 C7 O1 -5.4(5) . . . . ?
C8 N1 C7 C6 173.4(3) . . . . ?
C7 N1 C8 C13 139.9(3) . . . . ?
C7 N1 C8 C9 -44.4(5) . . . . ?
C6 C1 C1A C6A 103.8(4) . . . . ?
C2 C1 C1A C6A -82.0(4) . . . . ?
C6 C1 C1A C2A -84.3(4) . . . . ?
C2 C1 C1A C2A 89.9(4) . . . . ?
C8B N1A C7A O1A -5.6(9) . . . . ?
C8A N1A C7A O1A -11.7(9) . . . . ?
C8B N1A C7A C6A 177.1(8) . . . . ?
C8A N1A C7A C6A 171.0(7) . . . . ?
C6 C1 C2 C3 -1.1(5) . . . . ?
C1A C1 C2 C3 -175.4(3) . . . . ?
C6 C1 C2 C14 177.1(3) . . . . ?
C1A C1 C2 C14 2.7(5) . . . . ?
C2A C1A C6A C5A -2.4(5) . . . . ?
C1 C1A C6A C5A 169.3(3) . . . . ?
C2A C1A C6A C7A -179.3(3) . . . . ?
C1 C1A C6A C7A -7.7(5) . . . . ?
O1A C7A C6A C1A 132.7(4) . . . . ?
N1A C7A C6A C1A -49.9(5) . . . . ?
O1A C7A C6A C5A -44.3(5) . . . . ?
N1A C7A C6A C5A 133.0(3) . . . . ?
C2 C1 C6 C5 0.9(5) . . . . ?
C1A C1 C6 C5 175.0(3) . . . . ?
C2 C1 C6 C7 178.4(3) . . . . ?
C1A C1 C6 C7 -7.4(5) . . . . ?
O1 C7 C6 C5 125.7(4) . . . . ?
N1 C7 C6 C5 -53.1(4) . . . . ?
O1 C7 C6 C1 -51.9(5) . . . . ?
N1 C7 C6 C1 129.3(3) . . . . ?
C1 C2 C3 C4 0.8(5) . . . . ?
C14 C2 C3 C4 -177.4(3) . . . . ?
C7A N1A C8B C13B 8.3(13) . . . . ?
C7A N1A C8B C9B -170.3(7) . . . . ?
C9B C8B C13B C12B 0.0 . . . . ?
N1A C8B C13B C12B -178.5(12) . . . . ?
C8B C13B C12B C11B 0.0 . . . . ?
C13B C12B C11B C10B 0.0 . . . . ?
C12B C11B C10B C9B 0.0 . . . . ?
C11B C10B C9B C8B 0.0 . . . . ?
C13B C8B C9B C10B 0.0 . . . . ?
N1A C8B C9B C10B 178.7(11) . . . . ?
C13 C8 C9 C10 1.9(5) . . . . ?
N1 C8 C9 C10 -173.8(3) . . . . ?
C1 C6 C5 C4 -0.4(5) . . . . ?
C7 C6 C5 C4 -178.0(3) . . . . ?
C6 C5 C4 C3 0.2(6) . . . . ?
C2 C3 C4 C5 -0.4(6) . . . . ?
C6A C1A C2A C3A 1.5(5) . . . . ?
C1 C1A C2A C3A -170.5(3) . . . . ?
C6A C1A C2A C14A 178.5(3) . . . . ?
C1 C1A C2A C14A 6.5(5) . . . . ?
C1A C6A C5A C4A 1.8(5) . . . . ?
C7A C6A C5A C4A 178.9(3) . . . . ?
C9 C8 C13 C12 -0.8(5) . . . . ?
N1 C8 C13 C12 175.0(3) . . . . ?
C1A C2A C3A C4A -0.1(5) . . . . ?
C14A C2A C3A C4A -177.1(3) . . . . ?
C2A C3A C4A C5A -0.5(6) . . . . ?
C6A C5A C4A C3A -0.4(5) . . . . ?
C8 C9 C10 C11 -1.7(5) . . . . ?
C9 C10 C11 C12 0.3(6) . . . . ?
C10 C11 C12 C13 0.8(6) . . . . ?
C8 C13 C12 C11 -0.6(5) . . . . ?
C7A N1A C8A C13A -9.1(12) . . . . ?
C7A N1A C8A C9A 168.1(6) . . . . ?
C9A C8A C13A C12A 0.0 . . . . ?
N1A C8A C13A C12A 177.1(11) . . . . ?
C8A C13A C12A C11A 0.0 . . . . ?
C13A C12A C11A C10A 0.0 . . . . ?
C12A C11A C10A C9A 0.0 . . . . ?
C11A C10A C9A C8A 0.0 . . . . ?
C13A C8A C9A C10A 0.0 . . . . ?
N1A C8A C9A C10A -177.3(11) . . . . ?
